data_7720667
loop_
_publ_author_name
'Herniman, Julie M.'
'P Keeling, George'
'King, Rhys P.'
'Light, Mark E.'
'Kandathil Sintho, Navya'
'Snowsill, Kate'
'Reid, Gillian'

_publ_section_title
;
 Transition metal complexes with phosphine oxide appended aza-macrocycles
 - effects of ring size and denticity.
;
_journal_issue 13
_journal_name_full 'Dalton transactions (Cambridge, England : 2003)'
_journal_page_first 5266
_journal_page_last 5275
_journal_paper_doi 10.1039/d6dt00255b
_journal_volume 55
_journal_year 2026
_chemical_formula_moiety 'C54 H59 N4 O3 P3, C2 H3 N'
_chemical_formula_sum 'C56 H62 N5 O3 P3'
_chemical_formula_weight 946.01
_space_group_crystal_system triclinic
_space_group_IT_number 2
_space_group_name_Hall '-P 1'
_space_group_name_H-M_alt 'P -1'
_atom_sites_solution_hydrogens geom
_audit_creation_date 2025-08-05
_audit_creation_method
;
Olex2 1.5
(compiled 2025.07.13 svn.rb7424aed for OlexSys, GUI svn.r7308)
;
_audit_update_record
;
2025-12-15 deposited with the CCDC.	2026-03-02 downloaded from the CCDC.
;
_cell_angle_alpha 76.1760(10)
_cell_angle_beta 79.8520(10)
_cell_angle_gamma 62.7780(10)
_cell_formula_units_Z 2
_cell_length_a 12.82860(10)
_cell_length_b 12.83880(10)
_cell_length_c 17.7410(2)
_cell_measurement_reflns_used 92989
_cell_measurement_temperature 100.01(10)
_cell_measurement_theta_max 33.5510
_cell_measurement_theta_min 1.9540
_cell_volume 2515.53(5)
_computing_cell_refinement 'CrysAlisPro 1.171.40.66a (Rigaku OD, 2019)'
_computing_data_collection 'CrysAlisPro 1.171.40.66a (Rigaku OD, 2019)'
_computing_data_reduction 'CrysAlisPro 1.171.40.66a (Rigaku OD, 2019)'
_computing_molecular_graphics 'Olex2 1.5 (Dolomanov et al., 2009)'
_computing_publication_material 'Olex2 1.5 (Dolomanov et al., 2009)'
_computing_structure_refinement 'SHELXL 2018/3 (Sheldrick, 2015)'
_computing_structure_solution 'SHELXT 2018/2 (Sheldrick, 2018)'
_diffrn_ambient_environment N~2~
_diffrn_ambient_temperature 100.01(10)
_diffrn_detector 'Hybrid Pixel Array Detector'
_diffrn_detector_area_resol_mean 10.0000
_diffrn_detector_type HyPix
_diffrn_measured_fraction_theta_full 0.9999
_diffrn_measured_fraction_theta_max 0.9196
_diffrn_measurement_details
;
List of Runs (angles in degrees, time in seconds):

  # Type    Start    End  Width  t~exp~   \w     \q     \k     \f   Frames
#--------------------------------------------------------------------------
  1  \w    -57.00  -5.00   0.50    5.00    --  -16.31 116.00 134.00  104
  2  \w     11.00  60.00   0.50    5.00    --   19.28-116.00  46.00   98
  3  \w    -56.00  -2.00   0.50    5.00    --  -16.31 -57.00 -90.00  108
  4  \w    -56.00  -2.00   0.50    5.00    --  -16.31 -57.00-180.00  108
  5  \w     21.00  63.00   0.50    5.00    --  -16.31  19.00  90.00   84
  6  \w     21.00  63.00   0.50    5.00    --  -16.31  19.00-150.00   84
  7  \w      5.00  62.00   0.50    5.00    --   19.28  57.00 -90.00  114
  8  \w     -4.00  23.00   0.50    5.00    --   19.28  78.00  48.10   54
  9  \w    -60.00 -17.00   0.50    5.00    --   19.28 -19.00 -30.00   86
 10  \w    -60.00 -17.00   0.50    5.00    --   19.28 -19.00 -60.00   86
 11  \w     -4.00  23.00   0.50    5.00    --   19.28  78.00-132.09   54
 12  \w      5.00  62.00   0.50    5.00    --   19.28  57.00   0.00  114
 13  \w     -4.00  24.00   0.50    5.00    --   19.28  77.00-158.00   56
 14  \w      5.00  62.00   0.50    5.00    --   19.28  57.00 120.00  114
 15  \w    -60.00 -17.00   0.50    5.00    --   19.28 -19.00 -90.00   86
 16  \w    -60.00 -17.00   0.50    5.00    --   19.28 -19.00   0.00   86
 17  \w      0.00  52.00   0.50    5.00    --   19.28 -99.00   0.00  104
 18  \w     -5.00  21.00   0.50    5.00    --   19.28  80.00-173.54   52
 19  \w      0.00  52.00   0.50    5.00    --   19.28 -99.00  30.00  104
 20  \w    -60.00 -17.00   0.50    5.00    --   19.28 -19.00  90.00   86
 21  \w    -53.00   2.00   0.50    5.00    --  -16.31 105.00   1.58  110
 22  \w    -72.00 -20.00   0.50    5.00    --  -16.31 139.00  67.28  104
 23  \w     21.00  63.00   0.50    5.00    --  -16.31  19.00-120.00   84
 24  \w    -71.00 -18.00   0.50    5.00    --  -16.31 136.00 -70.83  106
 25  \w    -46.00  12.00   0.50    5.00    --  -16.31  91.00-150.35  116
 26  \w    -45.00  13.00   0.50    5.00    --  -16.31  90.00-121.75  116
 27  \w    -71.00 -18.00   0.50    5.00    --  -16.31 136.00 147.56  106
 28  \w      0.00  52.00   0.50    5.00    --   19.28 -99.00 -30.00  104
 29  \w     -5.00  22.00   0.50    5.00    --   19.28  79.00 126.48   54
 30  \w    -18.00  42.00   0.50    5.00    --   19.28 -77.00 -90.00  120
 31  \w      5.00  97.00   0.50    5.00    --   19.28  38.00-150.00  184
 32  \w     -4.00  24.00   0.50    5.00    --   19.28  77.00 -82.19   56
 33  \w     -3.00  24.00   0.50    5.00    --   19.28  76.00  90.28   54
 34  \w    -18.00  42.00   0.50    5.00    --   19.28 -77.00  60.00  120
 35  \w     -5.00  50.00   0.50    5.00    --   19.28 -92.00 116.49  110
 36  \w      5.00  97.00   0.50    5.00    --   19.28  38.00  30.00  184
 37  \w    -53.00   2.00   0.50    5.00    --  -16.31 105.00  98.31  110
 38  \w    -71.00 -20.00   0.50    5.00    --  -16.31 136.00  15.11  102
 39  \w    -49.00   7.00   0.50    5.00    --  -16.31  98.00 -90.99  112
 40  \w     21.00  99.00   0.50    5.00    --   19.28  19.00 -60.00  156
 41  \w    -60.00 -17.00   0.50    5.00    --   19.28 -19.00 150.00   86
;
_diffrn_measurement_device 'four-circle diffractometer'
_diffrn_measurement_device_type 'ROD, Synergy Custom system, HyPix'
_diffrn_measurement_method '\w scans'
_diffrn_orient_matrix_type 'CrysAlisPro convention (1999,Acta A55,543-557)'
_diffrn_orient_matrix_UB_11 -0.0262915000
_diffrn_orient_matrix_UB_12 0.0621258000
_diffrn_orient_matrix_UB_13 -0.0001589000
_diffrn_orient_matrix_UB_21 0.0038246000
_diffrn_orient_matrix_UB_22 -0.0114201000
_diffrn_orient_matrix_UB_23 0.0408022000
_diffrn_orient_matrix_UB_31 0.0564218000
_diffrn_orient_matrix_UB_32 -0.0006160000
_diffrn_orient_matrix_UB_33 -0.0063762000
_diffrn_radiation_monochromator mirror
_diffrn_radiation_probe x-ray
_diffrn_radiation_type 'Mo K\a'
_diffrn_radiation_wavelength 0.71073
_diffrn_reflns_av_R_equivalents 0.0368
_diffrn_reflns_av_unetI/netI 0.0202
_diffrn_reflns_Laue_measured_fraction_full 0.999
_diffrn_reflns_Laue_measured_fraction_max 0.919
_diffrn_reflns_limit_h_max 18
_diffrn_reflns_limit_h_min -19
_diffrn_reflns_limit_k_max 19
_diffrn_reflns_limit_k_min -19
_diffrn_reflns_limit_l_max 26
_diffrn_reflns_limit_l_min -27
_diffrn_reflns_number 162859
_diffrn_reflns_point_group_measured_fraction_full 0.999
_diffrn_reflns_point_group_measured_fraction_max 0.919
_diffrn_reflns_theta_full 25.242
_diffrn_reflns_theta_max 33.604
_diffrn_reflns_theta_min 1.791
_diffrn_source 'Rotating-anode X-ray tube'
_diffrn_source_type 'Rigaku (Mo) X-ray Source'
_exptl_absorpt_coefficient_mu 0.168
_exptl_absorpt_correction_T_max 1.00000
_exptl_absorpt_correction_T_min 0.93663
_exptl_absorpt_correction_type multi-scan
_exptl_absorpt_process_details
;
CrysAlisPro 1.171.40.66a (Rigaku Oxford Diffraction, 2019)
Empirical absorption correction using spherical harmonics,
 implemented in SCALE3 ABSPACK scaling algorithm.
;
_exptl_crystal_colour colourless
_exptl_crystal_colour_primary colourless
_exptl_crystal_density_diffrn 1.249
_exptl_crystal_description block
_exptl_crystal_F_000 1004
_exptl_crystal_size_max 0.13
_exptl_crystal_size_mid 0.06
_exptl_crystal_size_min 0.03
_refine_diff_density_max 0.646
_refine_diff_density_min -0.336
_refine_diff_density_rms 0.064
_refine_ls_extinction_method none
_refine_ls_goodness_of_fit_ref 1.094
_refine_ls_hydrogen_treatment constr
_refine_ls_matrix_type full
_refine_ls_number_parameters 605
_refine_ls_number_reflns 18282
_refine_ls_number_restraints 0
_refine_ls_restrained_S_all 1.094
_refine_ls_R_factor_all 0.0508
_refine_ls_R_factor_gt 0.0439
_refine_ls_shift/su_max 0.002
_refine_ls_shift/su_mean 0.000
_refine_ls_structure_factor_coef Fsqd
_refine_ls_weighting_details 'w=1/[\s^2^(Fo^2^)+(0.0401P)^2^+2.0366P] where P=(Fo^2^+2Fc^2^)/3'
_refine_ls_weighting_scheme calc
_refine_ls_wR_factor_gt 0.1132
_refine_ls_wR_factor_ref 0.1159
_reflns_Friedel_coverage 0.000
_reflns_number_gt 15989
_reflns_number_total 18282
_reflns_threshold_expression 'I > 2\s(I)'
_cod_data_source_file d6dt00255b2.cif
_cod_data_source_block 2025_nks_9740_03mecn_auto_1
_cod_depositor_comments 'Adding full bibliography for 7720665--7720675.cif.'
_cod_database_code 7720667
_shelx_shelxl_version_number 2018/3
_chemical_oxdiff_formula 'C H N O P '
_shelx_space_group_comment
;
The symmetry employed for this shelxl refinement is uniquely defined
by the following loop, which should always be used as a source of
symmetry information in preference to the above space-group names.
They are only intended as comments.
;
_shelx_estimated_absorpt_t_max 0.995
_shelx_estimated_absorpt_t_min 0.979
_olex2_refinement_description
;
1.a Secondary CH2 refined with riding coordinates:
 C14(H14A,H14B), C31(H31A,H31B), C13(H13A,H13B), C30(H30A,H30B), C16(H16A,
 H16B), C44(H44A,H44B), C15(H15A,H15B), C54(H54A,H54B), C45(H45A,H45B),
 C29(H29A,H29B), C46(H46A,H46B), C53(H53A,H53B)
1.b Aromatic/amide H refined with riding coordinates:
 C43(H43), C12(H12), C39(H39), C48(H48), C22(H22), C6(H6), C37(H37), C42(H42),
 C8(H8), C33(H33), C2(H2), C18(H18), C11(H11), C52(H52), C40(H40), C3(H3),
 C28(H28), C34(H34), C49(H49), C10(H10), C41(H41), C24(H24), C21(H21), C36(H36),
  C9(H9), C4(H4), C20(H20), C5(H5), C35(H35), C51(H51), C19(H19), C50(H50),
 C25(H25), C27(H27), C26(H26)
1.c Idealised Me refined as rotating group:
 C55(H55A,H55B,H55C)
;
_olex2_submission_special_instructions 'No special instructions were received'
_oxdiff_exptl_absorpt_empirical_details
;
Empirical correction (ABSPACK) includes:
- Absorption correction using spherical harmonics
- Frame scaling
;
_oxdiff_exptl_absorpt_empirical_full_max 2.739
_oxdiff_exptl_absorpt_empirical_full_min 0.605

loop_
_space_group_symop_operation_xyz
'x, y, z'
'-x, -y, -z'

loop_
_atom_site_label
_atom_site_type_symbol
_atom_site_fract_x
_atom_site_fract_y
_atom_site_fract_z
_atom_site_U_iso_or_equiv
_atom_site_adp_type
_atom_site_occupancy
_atom_site_site_symmetry_order
_atom_site_calc_flag
_atom_site_refinement_flags_posn
_atom_site_refinement_flags_adp
_atom_site_refinement_flags_occupancy
_atom_site_disorder_assembly
_atom_site_disorder_group
P3 P 0.65797(3) 0.52404(3) 0.66847(2) 0.01180(6) Uani 1 1 d . . . . .
P1 P 0.93753(3) 0.68932(3) 0.15138(2) 0.01317(6) Uani 1 1 d . . . . .
P2 P 0.40346(3) 0.95345(3) 0.28002(2) 0.01210(6) Uani 1 1 d . . . . .
O3 O 0.75774(8) 0.49642(8) 0.71394(5) 0.01687(16) Uani 1 1 d . . . . .
O2 O 0.31358(8) 1.01406(8) 0.34036(5) 0.01723(16) Uani 1 1 d . . . . .
O1 O 0.81315(8) 0.76377(9) 0.13118(5) 0.01983(18) Uani 1 1 d . . . . .
N3 N 0.66056(8) 0.72062(8) 0.55902(5) 0.01146(16) Uani 1 1 d . . . . .
N2 N 0.58573(8) 0.82083(9) 0.37362(6) 0.01253(16) Uani 1 1 d . . . . .
N1 N 0.90564(8) 0.67759(9) 0.30703(6) 0.01273(16) Uani 1 1 d . . . . .
N4 N 0.86653(8) 0.78421(8) 0.47008(5) 0.01189(16) Uani 1 1 d . . . . .
C17 C 0.46897(10) 1.04657(10) 0.22045(7) 0.01445(19) Uani 1 1 d . . . . .
C14 C 0.78532(10) 0.77121(10) 0.31298(7) 0.01336(19) Uani 1 1 d . . . . .
H14A H 0.753076 0.797384 0.262653 0.016 Uiso 1 1 calc R U . . .
H14B H 0.786422 0.838946 0.327413 0.016 Uiso 1 1 calc R U . . .
C31 C 0.58703(10) 0.67868(10) 0.61897(6) 0.01271(18) Uani 1 1 d . . . . .
H31A H 0.519724 0.688972 0.595053 0.015 Uiso 1 1 calc R U . . .
H31B H 0.557504 0.729363 0.657895 0.015 Uiso 1 1 calc R U . . .
C1 C 1.03689(11) 0.72212(11) 0.07420(7) 0.0149(2) Uani 1 1 d . . . . .
C13 C 0.97382(10) 0.71166(10) 0.23921(6) 0.01335(19) Uani 1 1 d . . . . .
H13A H 1.057103 0.663989 0.245716 0.016 Uiso 1 1 calc R U . . .
H13B H 0.956672 0.794691 0.234468 0.016 Uiso 1 1 calc R U . . .
C30 C 0.58488(10) 0.83434(10) 0.51164(7) 0.01364(19) Uani 1 1 d . . . . .
H30A H 0.632607 0.874721 0.484718 0.016 Uiso 1 1 calc R U . . .
H30B H 0.525998 0.884686 0.546077 0.016 Uiso 1 1 calc R U . . .
C16 C 0.52234(10) 0.81188(10) 0.31642(7) 0.01376(19) Uani 1 1 d . . . . .
H16A H 0.490371 0.755176 0.340080 0.017 Uiso 1 1 calc R U . . .
H16B H 0.577168 0.781612 0.273012 0.017 Uiso 1 1 calc R U . . .
C47 C 0.85695(11) 0.98669(10) 0.41906(7) 0.0162(2) Uani 1 1 d . . . . .
C38 C 0.69530(10) 0.43025(10) 0.59724(7) 0.01394(19) Uani 1 1 d . . . . .
C44 C 0.75084(10) 0.73309(10) 0.59319(6) 0.01270(18) Uani 1 1 d . . . . .
H44A H 0.764944 0.682572 0.644155 0.015 Uiso 1 1 calc R U . . .
H44B H 0.720966 0.814836 0.600154 0.015 Uiso 1 1 calc R U . . .
C15 C 0.70744(10) 0.72749(10) 0.37290(7) 0.01305(18) Uani 1 1 d . . . . .
H15A H 0.709921 0.656745 0.360506 0.016 Uiso 1 1 calc R U . . .
H15B H 0.736082 0.706660 0.424029 0.016 Uiso 1 1 calc R U . . .
C7 C 0.98148(10) 0.53194(11) 0.16144(7) 0.01454(19) Uani 1 1 d . . . . .
C54 C 0.96614(10) 0.63381(10) 0.37923(6) 0.01330(19) Uani 1 1 d . . . . .
H54A H 1.046235 0.576695 0.368108 0.016 Uiso 1 1 calc R U . . .
H54B H 0.928091 0.591038 0.416878 0.016 Uiso 1 1 calc R U . . .
C43 C 0.71336(11) 0.46932(11) 0.51783(7) 0.0174(2) Uani 1 1 d . . . . .
H43 H 0.704953 0.546761 0.499709 0.021 Uiso 1 1 calc R U . . .
C45 C 0.86715(10) 0.69984(10) 0.54291(6) 0.01313(18) Uani 1 1 d . . . . .
H45A H 0.926700 0.691659 0.573778 0.016 Uiso 1 1 calc R U . . .
H45B H 0.890383 0.622557 0.529930 0.016 Uiso 1 1 calc R U . . .
C29 C 0.52265(10) 0.81929(11) 0.45145(7) 0.01436(19) Uani 1 1 d . . . . .
H29A H 0.516650 0.744443 0.468274 0.017 Uiso 1 1 calc R U . . .
H29B H 0.443546 0.883059 0.448513 0.017 Uiso 1 1 calc R U . . .
C46 C 0.86970(11) 0.88856(11) 0.48889(7) 0.0160(2) Uani 1 1 d . . . . .
H46A H 0.943613 0.863350 0.510629 0.019 Uiso 1 1 calc R U . . .
H46B H 0.806780 0.919833 0.528324 0.019 Uiso 1 1 calc R U . . .
C53 C 0.97110(10) 0.72636(10) 0.41792(7) 0.01370(19) Uani 1 1 d . . . . .
H53A H 1.039834 0.687675 0.447670 0.016 Uiso 1 1 calc R U . . .
H53B H 0.981167 0.787559 0.377402 0.016 Uiso 1 1 calc R U . . .
C32 C 0.53876(10) 0.50400(10) 0.73093(7) 0.0148(2) Uani 1 1 d . . . . .
C12 C 1.04738(12) 0.44522(12) 0.22077(8) 0.0199(2) Uani 1 1 d . . . . .
H12 H 1.071445 0.467439 0.258338 0.024 Uiso 1 1 calc R U . . .
C39 C 0.70981(11) 0.31293(11) 0.62365(8) 0.0187(2) Uani 1 1 d . . . . .
H39 H 0.699515 0.285676 0.676641 0.022 Uiso 1 1 calc R U . . .
C48 C 0.94617(12) 1.02385(12) 0.39474(8) 0.0207(2) Uani 1 1 d . . . . .
H48 H 1.014573 0.986378 0.420757 0.025 Uiso 1 1 calc R U . . .
C22 C 0.40694(12) 1.16861(11) 0.22118(7) 0.0186(2) Uani 1 1 d . . . . .
H22 H 0.338596 1.196618 0.253788 0.022 Uiso 1 1 calc R U . . .
C6 C 0.99190(12) 0.83034(12) 0.02221(8) 0.0199(2) Uani 1 1 d . . . . .
H6 H 0.914307 0.885478 0.030024 0.024 Uiso 1 1 calc R U . . .
C23 C 0.33732(11) 0.91717(10) 0.21422(7) 0.0156(2) Uani 1 1 d . . . . .
C37 C 0.54830(12) 0.47454(11) 0.81106(7) 0.0189(2) Uani 1 1 d . . . . .
H37 H 0.615351 0.464361 0.831035 0.023 Uiso 1 1 calc R U . . .
C42 C 0.74400(12) 0.39242(12) 0.46555(8) 0.0206(2) Uani 1 1 d . . . . .
H42 H 0.756617 0.418560 0.412663 0.025 Uiso 1 1 calc R U . . .
C8 C 0.94715(12) 0.49695(12) 0.10469(7) 0.0198(2) Uani 1 1 d . . . . .
H8 H 0.903495 0.554027 0.064933 0.024 Uiso 1 1 calc R U . . .
C33 C 0.43841(11) 0.51735(13) 0.70130(8) 0.0210(2) Uani 1 1 d . . . . .
H33 H 0.432091 0.536155 0.647817 0.025 Uiso 1 1 calc R U . . .
C2 C 1.15384(11) 0.64059(12) 0.06238(8) 0.0194(2) Uani 1 1 d . . . . .
H2 H 1.184935 0.569056 0.097210 0.023 Uiso 1 1 calc R U . . .
C18 C 0.57247(11) 1.00471(12) 0.17191(8) 0.0199(2) Uani 1 1 d . . . . .
H18 H 0.614707 0.923652 0.171172 0.024 Uiso 1 1 calc R U . . .
C11 C 1.07708(12) 0.32545(12) 0.22370(8) 0.0224(2) Uani 1 1 d . . . . .
H11 H 1.120188 0.267989 0.263542 0.027 Uiso 1 1 calc R U . . .
N5 N 0.69624(17) 0.63330(15) -0.01596(9) 0.0425(4) Uani 1 1 d . . . . .
C52 C 0.75565(12) 1.04386(12) 0.37861(8) 0.0208(2) Uani 1 1 d . . . . .
H52 H 0.695079 1.020758 0.394477 0.025 Uiso 1 1 calc R U . . .
C40 C 0.73952(12) 0.23687(12) 0.57117(9) 0.0218(2) Uani 1 1 d . . . . .
H40 H 0.748502 0.159202 0.589076 0.026 Uiso 1 1 calc R U . . .
C3 C 1.22393(13) 0.66637(14) -0.00153(9) 0.0256(3) Uani 1 1 d . . . . .
H3 H 1.301743 0.611818 -0.009488 0.031 Uiso 1 1 calc R U . . .
C28 C 0.21737(12) 0.94726(13) 0.22947(8) 0.0226(2) Uani 1 1 d . . . . .
H28 H 0.175847 0.984536 0.271452 0.027 Uiso 1 1 calc R U . . .
C34 C 0.34801(12) 0.50254(14) 0.75175(9) 0.0262(3) Uani 1 1 d . . . . .
H34 H 0.281419 0.511221 0.731982 0.031 Uiso 1 1 calc R U . . .
C49 C 0.93355(14) 1.11682(13) 0.33168(9) 0.0275(3) Uani 1 1 d . . . . .
H49 H 0.992822 1.141921 0.316636 0.033 Uiso 1 1 calc R U . . .
C10 C 1.04230(13) 0.29186(12) 0.16710(8) 0.0228(2) Uani 1 1 d . . . . .
H10 H 1.062123 0.211963 0.169162 0.027 Uiso 1 1 calc R U . . .
C41 C 0.75577(12) 0.27687(12) 0.49211(8) 0.0216(2) Uani 1 1 d . . . . .
H41 H 0.774519 0.226414 0.456925 0.026 Uiso 1 1 calc R U . . .
C24 C 0.39913(13) 0.86121(12) 0.15109(8) 0.0241(3) Uani 1 1 d . . . . .
H24 H 0.479263 0.839859 0.140896 0.029 Uiso 1 1 calc R U . . .
C21 C 0.44635(14) 1.24831(13) 0.17372(8) 0.0248(3) Uani 1 1 d . . . . .
H21 H 0.404435 1.329433 0.174323 0.030 Uiso 1 1 calc R U . . .
C36 C 0.45716(13) 0.46036(13) 0.86124(8) 0.0251(3) Uani 1 1 d . . . . .
H36 H 0.463314 0.441147 0.914743 0.030 Uiso 1 1 calc R U . . .
C9 C 0.97803(14) 0.37741(14) 0.10756(8) 0.0251(3) Uani 1 1 d . . . . .
H9 H 0.955594 0.354627 0.069474 0.030 Uiso 1 1 calc R U . . .
C4 C 1.17782(14) 0.77360(15) -0.05355(8) 0.0262(3) Uani 1 1 d . . . . .
H4 H 1.224431 0.789985 -0.096713 0.031 Uiso 1 1 calc R U . . .
C20 C 0.54857(14) 1.20649(14) 0.12534(9) 0.0285(3) Uani 1 1 d . . . . .
H20 H 0.574921 1.259791 0.093196 0.034 Uiso 1 1 calc R U . . .
C5 C 1.06286(14) 0.85573(13) -0.04114(8) 0.0251(3) Uani 1 1 d . . . . .
H5 H 1.032853 0.928179 -0.075242 0.030 Uiso 1 1 calc R U . . .
C35 C 0.35731(13) 0.47479(13) 0.83164(9) 0.0273(3) Uani 1 1 d . . . . .
H35 H 0.296457 0.465863 0.865355 0.033 Uiso 1 1 calc R U . . .
C51 C 0.74398(14) 1.13486(13) 0.31494(9) 0.0278(3) Uani 1 1 d . . . . .
H51 H 0.676552 1.171155 0.287967 0.033 Uiso 1 1 calc R U . . .
C19 C 0.61176(13) 1.08524(14) 0.12472(9) 0.0270(3) Uani 1 1 d . . . . .
H19 H 0.680719 1.057713 0.092593 0.032 Uiso 1 1 calc R U . . .
C50 C 0.83315(15) 1.17174(13) 0.29149(9) 0.0299(3) Uani 1 1 d . . . . .
H50 H 0.825300 1.232904 0.249085 0.036 Uiso 1 1 calc R U . . .
C25 C 0.33987(17) 0.83753(14) 0.10338(10) 0.0344(4) Uani 1 1 d . . . . .
H25 H 0.380467 0.801348 0.060814 0.041 Uiso 1 1 calc R U . . .
C27 C 0.15971(15) 0.92159(16) 0.18197(11) 0.0337(4) Uani 1 1 d . . . . .
H27 H 0.080035 0.940834 0.192659 0.040 Uiso 1 1 calc R U . . .
C56 C 0.69222(14) 0.72570(15) -0.02215(9) 0.0304(3) Uani 1 1 d . . . . .
C26 C 0.22075(18) 0.86769(15) 0.11913(11) 0.0376(4) Uani 1 1 d . . . . .
H26 H 0.181871 0.851474 0.087155 0.045 Uiso 1 1 calc R U . . .
C55 C 0.68597(17) 0.84359(16) -0.02946(10) 0.0356(4) Uani 1 1 d . . . . .
H55A H 0.731048 0.859991 -0.076041 0.053 Uiso 1 1 calc R U . . .
H55B H 0.717228 0.846679 0.014878 0.053 Uiso 1 1 calc R U . . .
H55C H 0.605513 0.901953 -0.032028 0.053 Uiso 1 1 calc R U . . .

loop_
_atom_site_aniso_label
_atom_site_aniso_U_11
_atom_site_aniso_U_22
_atom_site_aniso_U_33
_atom_site_aniso_U_23
_atom_site_aniso_U_13
_atom_site_aniso_U_12
P3 0.01170(12) 0.01131(12) 0.01161(12) -0.00063(9) -0.00094(9) -0.00502(10)
P1 0.01177(12) 0.01539(13) 0.01070(12) -0.00335(10) -0.00089(9) -0.00402(10)
P2 0.01225(12) 0.01200(12) 0.01139(12) -0.00230(9) -0.00155(9) -0.00439(10)
O3 0.0152(4) 0.0172(4) 0.0177(4) -0.0003(3) -0.0051(3) -0.0065(3)
O2 0.0167(4) 0.0168(4) 0.0157(4) -0.0052(3) 0.0012(3) -0.0049(3)
O1 0.0134(4) 0.0237(4) 0.0171(4) -0.0050(3) -0.0038(3) -0.0020(3)
N3 0.0122(4) 0.0109(4) 0.0109(4) -0.0004(3) -0.0014(3) -0.0052(3)
N2 0.0106(4) 0.0149(4) 0.0101(4) -0.0017(3) -0.0011(3) -0.0040(3)
N1 0.0110(4) 0.0143(4) 0.0102(4) -0.0026(3) 0.0001(3) -0.0033(3)
N4 0.0135(4) 0.0117(4) 0.0110(4) -0.0030(3) 0.0009(3) -0.0061(3)
C17 0.0158(5) 0.0151(5) 0.0126(5) -0.0011(4) -0.0023(4) -0.0072(4)
C14 0.0113(4) 0.0133(5) 0.0123(5) -0.0015(4) -0.0003(3) -0.0033(4)
C31 0.0124(4) 0.0121(4) 0.0126(5) -0.0019(4) 0.0002(3) -0.0050(4)
C1 0.0175(5) 0.0162(5) 0.0116(5) -0.0041(4) -0.0003(4) -0.0075(4)
C13 0.0130(4) 0.0149(5) 0.0115(4) -0.0033(4) 0.0001(3) -0.0055(4)
C30 0.0150(5) 0.0114(4) 0.0125(5) -0.0012(4) -0.0017(4) -0.0042(4)
C16 0.0138(5) 0.0135(5) 0.0130(5) -0.0020(4) -0.0026(4) -0.0047(4)
C47 0.0196(5) 0.0124(5) 0.0166(5) -0.0052(4) 0.0039(4) -0.0075(4)
C38 0.0131(4) 0.0118(4) 0.0165(5) -0.0027(4) -0.0004(4) -0.0053(4)
C44 0.0147(5) 0.0140(5) 0.0103(4) -0.0026(3) -0.0007(3) -0.0070(4)
C15 0.0114(4) 0.0132(5) 0.0127(5) -0.0014(4) -0.0013(3) -0.0040(4)
C7 0.0140(5) 0.0179(5) 0.0130(5) -0.0041(4) 0.0004(4) -0.0078(4)
C54 0.0130(4) 0.0125(4) 0.0117(4) -0.0028(4) -0.0016(3) -0.0028(4)
C43 0.0217(5) 0.0138(5) 0.0159(5) -0.0027(4) -0.0015(4) -0.0068(4)
C45 0.0135(4) 0.0138(5) 0.0114(4) -0.0014(4) -0.0016(3) -0.0056(4)
C29 0.0130(5) 0.0173(5) 0.0114(5) -0.0013(4) -0.0005(4) -0.0062(4)
C46 0.0209(5) 0.0154(5) 0.0150(5) -0.0046(4) 0.0008(4) -0.0105(4)
C53 0.0122(4) 0.0164(5) 0.0127(5) -0.0043(4) 0.0006(3) -0.0061(4)
C32 0.0150(5) 0.0128(5) 0.0151(5) -0.0016(4) 0.0013(4) -0.0059(4)
C12 0.0218(6) 0.0177(5) 0.0210(6) -0.0042(4) -0.0066(4) -0.0073(5)
C39 0.0193(5) 0.0137(5) 0.0214(6) -0.0029(4) 0.0035(4) -0.0076(4)
C48 0.0213(6) 0.0171(5) 0.0244(6) -0.0066(4) 0.0053(5) -0.0102(5)
C22 0.0234(6) 0.0155(5) 0.0172(5) -0.0035(4) -0.0019(4) -0.0084(4)
C6 0.0235(6) 0.0185(5) 0.0179(5) -0.0007(4) -0.0043(4) -0.0094(5)
C23 0.0192(5) 0.0128(5) 0.0153(5) 0.0005(4) -0.0068(4) -0.0069(4)
C37 0.0214(6) 0.0169(5) 0.0158(5) -0.0009(4) 0.0001(4) -0.0077(4)
C42 0.0257(6) 0.0183(5) 0.0167(5) -0.0055(4) -0.0018(4) -0.0073(5)
C8 0.0253(6) 0.0242(6) 0.0150(5) -0.0025(4) -0.0035(4) -0.0150(5)
C33 0.0173(5) 0.0266(6) 0.0187(6) -0.0002(5) 0.0000(4) -0.0114(5)
C2 0.0183(5) 0.0186(5) 0.0199(6) -0.0048(4) 0.0024(4) -0.0076(4)
C18 0.0159(5) 0.0201(6) 0.0194(6) 0.0002(4) -0.0008(4) -0.0062(4)
C11 0.0243(6) 0.0177(5) 0.0249(6) -0.0023(5) -0.0053(5) -0.0086(5)
N5 0.0552(10) 0.0376(8) 0.0314(8) 0.0039(6) -0.0090(7) -0.0201(8)
C52 0.0201(6) 0.0172(5) 0.0224(6) -0.0028(4) 0.0013(4) -0.0072(4)
C40 0.0212(6) 0.0145(5) 0.0309(7) -0.0074(5) 0.0040(5) -0.0092(4)
C3 0.0226(6) 0.0285(7) 0.0269(7) -0.0099(5) 0.0086(5) -0.0135(5)
C28 0.0205(6) 0.0245(6) 0.0237(6) 0.0018(5) -0.0087(5) -0.0111(5)
C34 0.0170(6) 0.0302(7) 0.0285(7) 0.0008(5) 0.0012(5) -0.0117(5)
C49 0.0314(7) 0.0199(6) 0.0295(7) -0.0051(5) 0.0118(6) -0.0143(5)
C10 0.0282(6) 0.0209(6) 0.0242(6) -0.0068(5) 0.0024(5) -0.0151(5)
C41 0.0203(6) 0.0183(5) 0.0281(6) -0.0114(5) -0.0002(5) -0.0071(5)
C24 0.0292(7) 0.0210(6) 0.0214(6) -0.0075(5) -0.0070(5) -0.0068(5)
C21 0.0343(7) 0.0184(6) 0.0241(6) 0.0000(5) -0.0053(5) -0.0143(5)
C36 0.0273(6) 0.0240(6) 0.0169(6) -0.0004(5) 0.0050(5) -0.0092(5)
C9 0.0376(8) 0.0291(7) 0.0196(6) -0.0074(5) -0.0011(5) -0.0228(6)
C4 0.0341(7) 0.0372(8) 0.0172(6) -0.0051(5) 0.0042(5) -0.0258(6)
C20 0.0305(7) 0.0290(7) 0.0284(7) 0.0059(6) -0.0043(6) -0.0196(6)
C5 0.0352(7) 0.0270(7) 0.0183(6) 0.0037(5) -0.0058(5) -0.0204(6)
C35 0.0205(6) 0.0254(7) 0.0274(7) 0.0003(5) 0.0080(5) -0.0084(5)
C51 0.0270(7) 0.0194(6) 0.0266(7) -0.0003(5) -0.0006(5) -0.0035(5)
C19 0.0199(6) 0.0311(7) 0.0254(7) 0.0036(5) 0.0011(5) -0.0124(5)
C50 0.0378(8) 0.0163(6) 0.0247(7) 0.0002(5) 0.0074(6) -0.0078(6)
C25 0.0506(10) 0.0235(7) 0.0304(8) -0.0096(6) -0.0183(7) -0.0097(7)
C27 0.0328(8) 0.0358(8) 0.0402(9) 0.0041(7) -0.0201(7) -0.0207(7)
C56 0.0312(7) 0.0343(8) 0.0197(6) 0.0040(5) -0.0075(5) -0.0116(6)
C26 0.0525(10) 0.0286(7) 0.0421(9) 0.0007(7) -0.0308(8) -0.0202(7)
C55 0.0415(9) 0.0321(8) 0.0301(8) 0.0017(6) -0.0134(7) -0.0131(7)

loop_
_atom_type_symbol
_atom_type_description
_atom_type_scat_dispersion_real
_atom_type_scat_dispersion_imag
_atom_type_scat_source
C C 0.0033 0.0016 'International Tables Vol C Tables 4.2.6.8 and 6.1.1.4'
H H 0.0000 0.0000 'International Tables Vol C Tables 4.2.6.8 and 6.1.1.4'
N N 0.0061 0.0033 'International Tables Vol C Tables 4.2.6.8 and 6.1.1.4'
O O 0.0106 0.0060 'International Tables Vol C Tables 4.2.6.8 and 6.1.1.4'
P P 0.1023 0.0942 'International Tables Vol C Tables 4.2.6.8 and 6.1.1.4'

loop_
_geom_angle_atom_site_label_1
_geom_angle_atom_site_label_2
_geom_angle_atom_site_label_3
_geom_angle
_geom_angle_site_symmetry_1
_geom_angle_site_symmetry_3
_geom_angle_publ_flag
O3 P3 C31 114.67(5) . . ?
O3 P3 C38 114.18(5) . . ?
O3 P3 C32 111.46(5) . . ?
C38 P3 C31 107.62(5) . . ?
C32 P3 C31 102.88(5) . . ?
C32 P3 C38 105.00(5) . . ?
O1 P1 C1 110.23(6) . . ?
O1 P1 C13 115.44(5) . . ?
O1 P1 C7 112.84(6) . . ?
C1 P1 C13 105.15(5) . . ?
C7 P1 C1 105.33(5) . . ?
C7 P1 C13 107.09(5) . . ?
O2 P2 C17 112.26(5) . . ?
O2 P2 C16 115.57(5) . . ?
O2 P2 C23 110.61(6) . . ?
C17 P2 C16 107.47(5) . . ?
C17 P2 C23 106.19(5) . . ?
C23 P2 C16 104.03(5) . . ?
C31 N3 C30 109.35(9) . . ?
C31 N3 C44 111.86(9) . . ?
C30 N3 C44 111.24(9) . . ?
C16 N2 C15 110.19(9) . . ?
C16 N2 C29 111.16(9) . . ?
C15 N2 C29 112.86(9) . . ?
C14 N1 C54 114.53(9) . . ?
C13 N1 C14 111.12(9) . . ?
C13 N1 C54 113.28(9) . . ?
C45 N4 C46 108.73(9) . . ?
C45 N4 C53 109.68(9) . . ?
C46 N4 C53 109.39(9) . . ?
C22 C17 P2 116.27(9) . . ?
C22 C17 C18 119.48(11) . . ?
C18 C17 P2 124.17(9) . . ?
N1 C14 H14A 109.3 . . ?
N1 C14 H14B 109.3 . . ?
N1 C14 C15 111.41(9) . . ?
H14A C14 H14B 108.0 . . ?
C15 C14 H14A 109.3 . . ?
C15 C14 H14B 109.3 . . ?
P3 C31 H31A 108.2 . . ?
P3 C31 H31B 108.2 . . ?
N3 C31 P3 116.25(8) . . ?
N3 C31 H31A 108.2 . . ?
N3 C31 H31B 108.2 . . ?
H31A C31 H31B 107.4 . . ?
C6 C1 P1 118.19(9) . . ?
C2 C1 P1 122.29(9) . . ?
C2 C1 C6 119.41(11) . . ?
P1 C13 H13A 109.6 . . ?
P1 C13 H13B 109.6 . . ?
N1 C13 P1 110.06(8) . . ?
N1 C13 H13A 109.6 . . ?
N1 C13 H13B 109.6 . . ?
H13A C13 H13B 108.2 . . ?
N3 C30 H30A 108.8 . . ?
N3 C30 H30B 108.8 . . ?
N3 C30 C29 113.66(9) . . ?
H30A C30 H30B 107.7 . . ?
C29 C30 H30A 108.8 . . ?
C29 C30 H30B 108.8 . . ?
P2 C16 H16A 109.0 . . ?
P2 C16 H16B 109.0 . . ?
N2 C16 P2 112.91(8) . . ?
N2 C16 H16A 109.0 . . ?
N2 C16 H16B 109.0 . . ?
H16A C16 H16B 107.8 . . ?
C48 C47 C46 120.24(12) . . ?
C52 C47 C46 121.23(11) . . ?
C52 C47 C48 118.52(12) . . ?
C43 C38 P3 122.50(9) . . ?
C43 C38 C39 119.23(11) . . ?
C39 C38 P3 118.24(9) . . ?
N3 C44 H44A 109.0 . . ?
N3 C44 H44B 109.0 . . ?
N3 C44 C45 112.95(9) . . ?
H44A C44 H44B 107.8 . . ?
C45 C44 H44A 109.0 . . ?
C45 C44 H44B 109.0 . . ?
N2 C15 C14 110.00(9) . . ?
N2 C15 H15A 109.7 . . ?
N2 C15 H15B 109.7 . . ?
C14 C15 H15A 109.7 . . ?
C14 C15 H15B 109.7 . . ?
H15A C15 H15B 108.2 . . ?
C12 C7 P1 124.30(9) . . ?
C12 C7 C8 119.29(11) . . ?
C8 C7 P1 116.40(9) . . ?
N1 C54 H54A 107.9 . . ?
N1 C54 H54B 107.9 . . ?
N1 C54 C53 117.55(9) . . ?
H54A C54 H54B 107.2 . . ?
C53 C54 H54A 107.9 . . ?
C53 C54 H54B 107.9 . . ?
C38 C43 H43 120.0 . . ?
C42 C43 C38 120.07(11) . . ?
C42 C43 H43 120.0 . . ?
N4 C45 C44 115.86(9) . . ?
N4 C45 H45A 108.3 . . ?
N4 C45 H45B 108.3 . . ?
C44 C45 H45A 108.3 . . ?
C44 C45 H45B 108.3 . . ?
H45A C45 H45B 107.4 . . ?
N2 C29 C30 111.99(9) . . ?
N2 C29 H29A 109.2 . . ?
N2 C29 H29B 109.2 . . ?
C30 C29 H29A 109.2 . . ?
C30 C29 H29B 109.2 . . ?
H29A C29 H29B 107.9 . . ?
N4 C46 C47 113.13(10) . . ?
N4 C46 H46A 109.0 . . ?
N4 C46 H46B 109.0 . . ?
C47 C46 H46A 109.0 . . ?
C47 C46 H46B 109.0 . . ?
H46A C46 H46B 107.8 . . ?
N4 C53 C54 114.92(9) . . ?
N4 C53 H53A 108.5 . . ?
N4 C53 H53B 108.5 . . ?
C54 C53 H53A 108.5 . . ?
C54 C53 H53B 108.5 . . ?
H53A C53 H53B 107.5 . . ?
C37 C32 P3 118.20(9) . . ?
C37 C32 C33 119.70(11) . . ?
C33 C32 P3 122.10(9) . . ?
C7 C12 H12 119.9 . . ?
C11 C12 C7 120.11(12) . . ?
C11 C12 H12 119.9 . . ?
C38 C39 H39 119.8 . . ?
C40 C39 C38 120.44(12) . . ?
C40 C39 H39 119.8 . . ?
C47 C48 H48 119.7 . . ?
C49 C48 C47 120.57(14) . . ?
C49 C48 H48 119.7 . . ?
C17 C22 H22 119.7 . . ?
C21 C22 C17 120.62(12) . . ?
C21 C22 H22 119.7 . . ?
C1 C6 H6 119.9 . . ?
C5 C6 C1 120.20(13) . . ?
C5 C6 H6 119.9 . . ?
C28 C23 P2 116.48(10) . . ?
C28 C23 C24 119.61(12) . . ?
C24 C23 P2 123.91(10) . . ?
C32 C37 H37 120.1 . . ?
C32 C37 C36 119.87(13) . . ?
C36 C37 H37 120.1 . . ?
C43 C42 H42 119.8 . . ?
C41 C42 C43 120.30(12) . . ?
C41 C42 H42 119.8 . . ?
C7 C8 H8 119.9 . . ?
C9 C8 C7 120.28(12) . . ?
C9 C8 H8 119.9 . . ?
C32 C33 H33 120.0 . . ?
C34 C33 C32 120.09(13) . . ?
C34 C33 H33 120.0 . . ?
C1 C2 H2 120.0 . . ?
C3 C2 C1 119.99(13) . . ?
C3 C2 H2 120.0 . . ?
C17 C18 H18 120.2 . . ?
C19 C18 C17 119.55(13) . . ?
C19 C18 H18 120.2 . . ?
C12 C11 H11 120.0 . . ?
C10 C11 C12 120.06(13) . . ?
C10 C11 H11 120.0 . . ?
C47 C52 H52 119.5 . . ?
C51 C52 C47 120.94(13) . . ?
C51 C52 H52 119.5 . . ?
C39 C40 H40 120.0 . . ?
C41 C40 C39 120.00(12) . . ?
C41 C40 H40 120.0 . . ?
C2 C3 H3 119.9 . . ?
C2 C3 C4 120.15(13) . . ?
C4 C3 H3 119.9 . . ?
C23 C28 H28 119.9 . . ?
C27 C28 C23 120.19(15) . . ?
C27 C28 H28 119.9 . . ?
C33 C34 H34 120.0 . . ?
C35 C34 C33 119.95(13) . . ?
C35 C34 H34 120.0 . . ?
C48 C49 H49 119.9 . . ?
C50 C49 C48 120.26(13) . . ?
C50 C49 H49 119.9 . . ?
C11 C10 H10 120.0 . . ?
C9 C10 C11 120.09(13) . . ?
C9 C10 H10 120.0 . . ?
C42 C41 H41 120.0 . . ?
C40 C41 C42 119.93(12) . . ?
C40 C41 H41 120.0 . . ?
C23 C24 H24 120.2 . . ?
C25 C24 C23 119.56(15) . . ?
C25 C24 H24 120.2 . . ?
C22 C21 H21 120.2 . . ?
C22 C21 C20 119.70(13) . . ?
C20 C21 H21 120.2 . . ?
C37 C36 H36 119.9 . . ?
C35 C36 C37 120.23(13) . . ?
C35 C36 H36 119.9 . . ?
C8 C9 H9 119.9 . . ?
C10 C9 C8 120.17(12) . . ?
C10 C9 H9 119.9 . . ?
C3 C4 H4 120.0 . . ?
C5 C4 C3 120.07(13) . . ?
C5 C4 H4 120.0 . . ?
C21 C20 H20 119.9 . . ?
C21 C20 C19 120.24(13) . . ?
C19 C20 H20 119.9 . . ?
C6 C5 H5 119.9 . . ?
C4 C5 C6 120.17(13) . . ?
C4 C5 H5 119.9 . . ?
C34 C35 H35 119.9 . . ?
C36 C35 C34 120.15(13) . . ?
C36 C35 H35 119.9 . . ?
C52 C51 H51 120.0 . . ?
C52 C51 C50 120.07(15) . . ?
C50 C51 H51 120.0 . . ?
C18 C19 H19 119.8 . . ?
C20 C19 C18 120.41(13) . . ?
C20 C19 H19 119.8 . . ?
C49 C50 C51 119.62(13) . . ?
C49 C50 H50 120.2 . . ?
C51 C50 H50 120.2 . . ?
C24 C25 H25 119.8 . . ?
C26 C25 C24 120.33(16) . . ?
C26 C25 H25 119.8 . . ?
C28 C27 H27 120.0 . . ?
C26 C27 C28 120.01(16) . . ?
C26 C27 H27 120.0 . . ?
N5 C56 C55 179.4(2) . . ?
C25 C26 H26 119.9 . . ?
C27 C26 C25 120.29(14) . . ?
C27 C26 H26 119.9 . . ?
C56 C55 H55A 109.5 . . ?
C56 C55 H55B 109.5 . . ?
C56 C55 H55C 109.5 . . ?
H55A C55 H55B 109.5 . . ?
H55A C55 H55C 109.5 . . ?
H55B C55 H55C 109.5 . . ?

loop_
_geom_bond_atom_site_label_1
_geom_bond_atom_site_label_2
_geom_bond_distance
_geom_bond_site_symmetry_2
_geom_bond_publ_flag
P3 O3 1.4921(9) . ?
P3 C31 1.8266(11) . ?
P3 C38 1.8061(12) . ?
P3 C32 1.8055(12) . ?
P1 O1 1.4935(9) . ?
P1 C1 1.8104(12) . ?
P1 C13 1.8218(12) . ?
P1 C7 1.8037(12) . ?
P2 O2 1.4910(9) . ?
P2 C17 1.8041(12) . ?
P2 C16 1.8156(12) . ?
P2 C23 1.8084(12) . ?
N3 C31 1.4658(14) . ?
N3 C30 1.4782(14) . ?
N3 C44 1.4825(14) . ?
N2 C16 1.4616(15) . ?
N2 C15 1.4706(14) . ?
N2 C29 1.4729(15) . ?
N1 C14 1.4643(14) . ?
N1 C13 1.4600(14) . ?
N1 C54 1.4719(15) . ?
N4 C45 1.4730(14) . ?
N4 C46 1.4753(15) . ?
N4 C53 1.4788(14) . ?
C17 C22 1.3977(17) . ?
C17 C18 1.3997(17) . ?
C14 H14A 0.9700 . ?
C14 H14B 0.9700 . ?
C14 C15 1.5156(16) . ?
C31 H31A 0.9700 . ?
C31 H31B 0.9700 . ?
C1 C6 1.3984(17) . ?
C1 C2 1.3956(17) . ?
C13 H13A 0.9700 . ?
C13 H13B 0.9700 . ?
C30 H30A 0.9700 . ?
C30 H30B 0.9700 . ?
C30 C29 1.5347(16) . ?
C16 H16A 0.9700 . ?
C16 H16B 0.9700 . ?
C47 C46 1.5119(17) . ?
C47 C48 1.3969(17) . ?
C47 C52 1.3951(19) . ?
C38 C43 1.3942(17) . ?
C38 C39 1.4000(16) . ?
C44 H44A 0.9700 . ?
C44 H44B 0.9700 . ?
C44 C45 1.5280(16) . ?
C15 H15A 0.9700 . ?
C15 H15B 0.9700 . ?
C7 C12 1.3980(17) . ?
C7 C8 1.4009(17) . ?
C54 H54A 0.9700 . ?
C54 H54B 0.9700 . ?
C54 C53 1.5366(16) . ?
C43 H43 0.9300 . ?
C43 C42 1.3941(17) . ?
C45 H45A 0.9700 . ?
C45 H45B 0.9700 . ?
C29 H29A 0.9700 . ?
C29 H29B 0.9700 . ?
C46 H46A 0.9700 . ?
C46 H46B 0.9700 . ?
C53 H53A 0.9700 . ?
C53 H53B 0.9700 . ?
C32 C37 1.3932(17) . ?
C32 C33 1.3987(17) . ?
C12 H12 0.9300 . ?
C12 C11 1.3948(18) . ?
C39 H39 0.9300 . ?
C39 C40 1.3910(18) . ?
C48 H48 0.9300 . ?
C48 C49 1.397(2) . ?
C22 H22 0.9300 . ?
C22 C21 1.3869(18) . ?
C6 H6 0.9300 . ?
C6 C5 1.3906(19) . ?
C23 C28 1.3963(18) . ?
C23 C24 1.3963(18) . ?
C37 H37 0.9300 . ?
C37 C36 1.3941(18) . ?
C42 H42 0.9300 . ?
C42 C41 1.3899(19) . ?
C8 H8 0.9300 . ?
C8 C9 1.3888(19) . ?
C33 H33 0.9300 . ?
C33 C34 1.3917(18) . ?
C2 H2 0.9300 . ?
C2 C3 1.3918(18) . ?
C18 H18 0.9300 . ?
C18 C19 1.3922(19) . ?
C11 H11 0.9300 . ?
C11 C10 1.3908(19) . ?
N5 C56 1.143(2) . ?
C52 H52 0.9300 . ?
C52 C51 1.3901(19) . ?
C40 H40 0.9300 . ?
C40 C41 1.388(2) . ?
C3 H3 0.9300 . ?
C3 C4 1.392(2) . ?
C28 H28 0.9300 . ?
C28 C27 1.393(2) . ?
C34 H34 0.9300 . ?
C34 C35 1.389(2) . ?
C49 H49 0.9300 . ?
C49 C50 1.385(2) . ?
C10 H10 0.9300 . ?
C10 C9 1.388(2) . ?
C41 H41 0.9300 . ?
C24 H24 0.9300 . ?
C24 C25 1.396(2) . ?
C21 H21 0.9300 . ?
C21 C20 1.387(2) . ?
C36 H36 0.9300 . ?
C36 C35 1.387(2) . ?
C9 H9 0.9300 . ?
C4 H4 0.9300 . ?
C4 C5 1.382(2) . ?
C20 H20 0.9300 . ?
C20 C19 1.390(2) . ?
C5 H5 0.9300 . ?
C35 H35 0.9300 . ?
C51 H51 0.9300 . ?
C51 C50 1.393(2) . ?
C19 H19 0.9300 . ?
C50 H50 0.9300 . ?
C25 H25 0.9300 . ?
C25 C26 1.387(3) . ?
C27 H27 0.9300 . ?
C27 C26 1.379(3) . ?
C56 C55 1.454(2) . ?
C26 H26 0.9300 . ?
C55 H55A 0.9600 . ?
C55 H55B 0.9600 . ?
C55 H55C 0.9600 . ?

loop_
_geom_torsion_atom_site_label_1
_geom_torsion_atom_site_label_2
_geom_torsion_atom_site_label_3
_geom_torsion_atom_site_label_4
_geom_torsion
_geom_torsion_site_symmetry_1
_geom_torsion_site_symmetry_2
_geom_torsion_site_symmetry_3
_geom_torsion_site_symmetry_4
_geom_torsion_publ_flag
P3 C38 C43 C42 178.90(10) . . . . ?
P3 C38 C39 C40 -179.47(10) . . . . ?
P3 C32 C37 C36 178.90(10) . . . . ?
P3 C32 C33 C34 -179.17(11) . . . . ?
P1 C1 C6 C5 -175.49(10) . . . . ?
P1 C1 C2 C3 174.82(10) . . . . ?
P1 C7 C12 C11 179.96(10) . . . . ?
P1 C7 C8 C9 179.47(11) . . . . ?
P2 C17 C22 C21 -176.06(10) . . . . ?
P2 C17 C18 C19 176.12(11) . . . . ?
P2 C23 C28 C27 -179.50(11) . . . . ?
P2 C23 C24 C25 -179.67(11) . . . . ?
O3 P3 C31 N3 62.88(10) . . . . ?
O3 P3 C38 C43 -103.47(11) . . . . ?
O3 P3 C38 C39 74.62(11) . . . . ?
O3 P3 C32 C37 4.15(11) . . . . ?
O3 P3 C32 C33 -175.97(10) . . . . ?
O2 P2 C17 C22 -18.45(11) . . . . ?
O2 P2 C17 C18 164.96(10) . . . . ?
O2 P2 C16 N2 -56.55(10) . . . . ?
O2 P2 C23 C28 -1.31(11) . . . . ?
O2 P2 C23 C24 179.22(11) . . . . ?
O1 P1 C1 C6 20.26(11) . . . . ?
O1 P1 C1 C2 -155.82(10) . . . . ?
O1 P1 C13 N1 63.20(10) . . . . ?
O1 P1 C7 C12 -137.12(11) . . . . ?
O1 P1 C7 C8 43.64(11) . . . . ?
N3 C30 C29 N2 -97.42(11) . . . . ?
N3 C44 C45 N4 71.49(12) . . . . ?
N1 C14 C15 N2 -176.17(9) . . . . ?
N1 C54 C53 N4 84.70(12) . . . . ?
C17 P2 C16 N2 69.67(9) . . . . ?
C17 P2 C23 C28 -123.36(10) . . . . ?
C17 P2 C23 C24 57.17(12) . . . . ?
C17 C22 C21 C20 -0.3(2) . . . . ?
C17 C18 C19 C20 -0.3(2) . . . . ?
C14 N1 C13 P1 -79.01(10) . . . . ?
C14 N1 C54 C53 -53.79(13) . . . . ?
C31 P3 C38 C43 25.05(12) . . . . ?
C31 P3 C38 C39 -156.87(9) . . . . ?
C31 P3 C32 C37 -119.21(10) . . . . ?
C31 P3 C32 C33 60.66(12) . . . . ?
C31 N3 C30 C29 -77.62(11) . . . . ?
C31 N3 C44 C45 144.10(9) . . . . ?
C1 P1 C13 N1 -175.09(8) . . . . ?
C1 P1 C7 C12 102.58(11) . . . . ?
C1 P1 C7 C8 -76.67(10) . . . . ?
C1 C6 C5 C4 0.7(2) . . . . ?
C1 C2 C3 C4 0.3(2) . . . . ?
C13 P1 C1 C6 -104.78(10) . . . . ?
C13 P1 C1 C2 79.14(11) . . . . ?
C13 P1 C7 C12 -9.00(12) . . . . ?
C13 P1 C7 C8 171.75(9) . . . . ?
C13 N1 C14 C15 168.60(9) . . . . ?
C13 N1 C54 C53 75.08(12) . . . . ?
C30 N3 C31 P3 165.80(8) . . . . ?
C30 N3 C44 C45 -93.28(11) . . . . ?
C16 P2 C17 C22 -146.60(9) . . . . ?
C16 P2 C17 C18 36.81(12) . . . . ?
C16 P2 C23 C28 123.39(10) . . . . ?
C16 P2 C23 C24 -56.08(12) . . . . ?
C16 N2 C15 C14 87.99(11) . . . . ?
C16 N2 C29 C30 -177.39(9) . . . . ?
C47 C48 C49 C50 -1.3(2) . . . . ?
C47 C52 C51 C50 -1.2(2) . . . . ?
C38 P3 C31 N3 -65.35(9) . . . . ?
C38 P3 C32 C37 128.28(10) . . . . ?
C38 P3 C32 C33 -51.85(12) . . . . ?
C38 C43 C42 C41 0.5(2) . . . . ?
C38 C39 C40 C41 0.4(2) . . . . ?
C44 N3 C31 P3 -70.51(10) . . . . ?
C44 N3 C30 C29 158.32(9) . . . . ?
C15 N2 C16 P2 -152.80(8) . . . . ?
C15 N2 C29 C30 58.22(12) . . . . ?
C7 P1 C1 C6 142.27(10) . . . . ?
C7 P1 C1 C2 -33.81(12) . . . . ?
C7 P1 C13 N1 -63.38(9) . . . . ?
C7 C12 C11 C10 0.7(2) . . . . ?
C7 C8 C9 C10 0.6(2) . . . . ?
C54 N1 C14 C15 -61.46(12) . . . . ?
C54 N1 C13 P1 150.40(8) . . . . ?
C43 C38 C39 C40 -1.32(19) . . . . ?
C43 C42 C41 C40 -1.4(2) . . . . ?
C45 N4 C46 C47 -174.17(10) . . . . ?
C45 N4 C53 C54 73.67(12) . . . . ?
C29 N2 C16 P2 81.31(10) . . . . ?
C29 N2 C15 C14 -147.09(10) . . . . ?
C46 N4 C45 C44 76.25(12) . . . . ?
C46 N4 C53 C54 -167.16(10) . . . . ?
C46 C47 C48 C49 -178.11(12) . . . . ?
C46 C47 C52 C51 179.33(12) . . . . ?
C53 N4 C45 C44 -164.17(9) . . . . ?
C53 N4 C46 C47 66.07(12) . . . . ?
C32 P3 C31 N3 -175.91(8) . . . . ?
C32 P3 C38 C43 134.15(10) . . . . ?
C32 P3 C38 C39 -47.76(11) . . . . ?
C32 C37 C36 C35 0.4(2) . . . . ?
C32 C33 C34 C35 0.2(2) . . . . ?
C12 C7 C8 C9 0.18(19) . . . . ?
C12 C11 C10 C9 0.0(2) . . . . ?
C39 C38 C43 C42 0.83(19) . . . . ?
C39 C40 C41 C42 0.9(2) . . . . ?
C48 C47 C46 N4 -119.60(12) . . . . ?
C48 C47 C52 C51 0.75(19) . . . . ?
C48 C49 C50 C51 0.9(2) . . . . ?
C22 C17 C18 C19 -0.38(19) . . . . ?
C22 C21 C20 C19 -0.4(2) . . . . ?
C6 C1 C2 C3 -1.22(19) . . . . ?
C23 P2 C17 C22 102.55(10) . . . . ?
C23 P2 C17 C18 -74.05(12) . . . . ?
C23 P2 C16 N2 -178.00(8) . . . . ?
C23 C28 C27 C26 -0.8(2) . . . . ?
C23 C24 C25 C26 -1.0(2) . . . . ?
C37 C32 C33 C34 0.7(2) . . . . ?
C37 C36 C35 C34 0.5(2) . . . . ?
C8 C7 C12 C11 -0.81(19) . . . . ?
C33 C32 C37 C36 -0.98(19) . . . . ?
C33 C34 C35 C36 -0.8(2) . . . . ?
C2 C1 C6 C5 0.71(19) . . . . ?
C2 C3 C4 C5 1.1(2) . . . . ?
C18 C17 C22 C21 0.70(19) . . . . ?
C11 C10 C9 C8 -0.7(2) . . . . ?
C52 C47 C46 N4 61.85(15) . . . . ?
C52 C47 C48 C49 0.48(19) . . . . ?
C52 C51 C50 C49 0.4(2) . . . . ?
C3 C4 C5 C6 -1.7(2) . . . . ?
C28 C23 C24 C25 0.9(2) . . . . ?
C28 C27 C26 C25 0.7(3) . . . . ?
C24 C23 C28 C27 0.0(2) . . . . ?
C24 C25 C26 C27 0.1(3) . . . . ?
C21 C20 C19 C18 0.8(2) . . . . ?
